data_7209263
loop_
_publ_author_name
'Wang, Ping'
'Fan, Rui-Qing'
'Liu, Xin-Rong'
'Wang, Li-Yuan'
'Yang, Yu-Lin'
'Cao, Wen-Wu'
'Yang, Bin'
'Hasi, WuLiJi'
'Su, Qing'
'Mu, Ying'

_publ_section_title
;
 Two-/three-dimensional open lanthanide--organic frameworks containing
 rigid/flexible dicarboxylate ligands: synthesis, crystal structure and
 photoluminescent properties
;
_journal_issue 10
_journal_name_full CrystEngComm
_journal_page_first 1931
_journal_paper_doi 10.1039/c3ce26684b
_journal_volume 15
_journal_year 2013
_chemical_formula_sum 'C6 H15 Er O13'
_chemical_formula_weight 462.44
_chemical_name_systematic
;
?
;
_space_group_IT_number 14
_symmetry_cell_setting monoclinic
_symmetry_space_group_name_Hall '-P 2yn'
_symmetry_space_group_name_H-M 'P 1 21/n 1'
_atom_sites_solution_hydrogens geom
_atom_sites_solution_primary direct
_atom_sites_solution_secondary difmap
_audit_creation_method SHELXL-97
_cell_angle_alpha 90.00
_cell_angle_beta 99.03(3)
_cell_angle_gamma 90.00
_cell_formula_units_Z 4
_cell_length_a 9.6103(19)
_cell_length_b 11.531(2)
_cell_length_c 12.200(2)
_cell_measurement_reflns_used 12719
_cell_measurement_temperature 293(2)
_cell_measurement_theta_max 27.48
_cell_measurement_theta_min 3.07
_cell_volume 1335.2(4)
_computing_cell_refinement 'Bruker SMART'
_computing_data_collection 'Bruker SMART'
_computing_data_reduction 'Bruker SAINT'
_computing_molecular_graphics SHELXP-97
_computing_publication_material SHELXTL
_computing_structure_refinement 'SHELXL-97 (Sheldrick, 1997)'
_computing_structure_solution 'SHELXS-97 (Sheldrick, 1997)'
_diffrn_ambient_temperature 293(2)
_diffrn_measured_fraction_theta_full 0.997
_diffrn_measured_fraction_theta_max 0.997
_diffrn_measurement_device_type 'Bruker Smart APEX CCD area detector'
_diffrn_measurement_method 'phi and omega scans'
_diffrn_radiation_monochromator graphite
_diffrn_radiation_source 'fine-focus sealed tube'
_diffrn_radiation_type MoK\a
_diffrn_radiation_wavelength 0.71073
_diffrn_reflns_av_R_equivalents 0.0323
_diffrn_reflns_av_sigmaI/netI 0.0268
_diffrn_reflns_limit_h_max 12
_diffrn_reflns_limit_h_min -11
_diffrn_reflns_limit_k_max 14
_diffrn_reflns_limit_k_min -14
_diffrn_reflns_limit_l_max 15
_diffrn_reflns_limit_l_min -15
_diffrn_reflns_number 12719
_diffrn_reflns_theta_full 27.48
_diffrn_reflns_theta_max 27.48
_diffrn_reflns_theta_min 3.07
_diffrn_standards_decay_% 0
_diffrn_standards_interval_count 0
_diffrn_standards_interval_time 0
_diffrn_standards_number 0
_exptl_absorpt_coefficient_mu 6.351
_exptl_absorpt_correction_T_max 0.6793
_exptl_absorpt_correction_T_min 0.5926
_exptl_absorpt_correction_type multi-scan
_exptl_crystal_colour pink
_exptl_crystal_density_diffrn 2.300
_exptl_crystal_density_method 'not measured'
_exptl_crystal_description block
_exptl_crystal_F_000 892
_exptl_crystal_size_max 0.09
_exptl_crystal_size_mid 0.08
_exptl_crystal_size_min 0.07
_refine_diff_density_max 1.038
_refine_diff_density_min -1.502
_refine_diff_density_rms 0.144
_refine_ls_extinction_method none
_refine_ls_goodness_of_fit_ref 0.811
_refine_ls_hydrogen_treatment mixed
_refine_ls_matrix_type full
_refine_ls_number_parameters 176
_refine_ls_number_reflns 3051
_refine_ls_number_restraints 0
_refine_ls_restrained_S_all 0.811
_refine_ls_R_factor_all 0.0313
_refine_ls_R_factor_gt 0.0264
_refine_ls_shift/su_max 0.042
_refine_ls_shift/su_mean 0.005
_refine_ls_structure_factor_coef Fsqd
_refine_ls_weighting_details 'calc w=1/[\s^2^(Fo^2^)+(0.1000P)^2^+0.0000P] where P=(Fo^2^+2Fc^2^)/3'
_refine_ls_weighting_scheme calc
_refine_ls_wR_factor_gt 0.0927
_refine_ls_wR_factor_ref 0.0985
_reflns_number_gt 2716
_reflns_number_total 3051
_reflns_threshold_expression >2sigma(I)
_cod_data_source_file c3ce26684b.txt
_cod_data_source_block 10
_cod_depositor_comments
;
The following automatic conversions were performed:

'_symmetry_cell_setting' value 'Monoclinic' changed to 'monoclinic'
according to /home/saulius/struct/CIF-dictionaries/cif_core.dic
dictionary named 'cif_core.dic' version 2.4.2 from 2011-04-26.

Automatic conversion script
Id: cif_fix_values 1891 2012-01-12 08:04:46Z andrius 
;
_cod_original_cell_volume 1335.2(5)
_cod_original_sg_symbol_H-M 'P2(1)/n '
_cod_database_code 7209263

loop_
_symmetry_equiv_pos_as_xyz
'x, y, z'
'-x+1/2, y+1/2, -z+1/2'
'-x, -y, -z'
'x-1/2, -y-1/2, z-1/2'

loop_
_atom_site_label
_atom_site_type_symbol
_atom_site_fract_x
_atom_site_fract_y
_atom_site_fract_z
_atom_site_U_iso_or_equiv
_atom_site_adp_type
_atom_site_occupancy
_atom_site_symmetry_multiplicity
_atom_site_calc_flag
_atom_site_refinement_flags
Er1 Er 0.21509(2) 0.011520(19) 0.332982(16) 0.01402(11) Uani 1 1 d .
O1 O 0.1362(3) -0.1829(3) 0.3298(3) 0.0196(7) Uani 1 1 d .
O2 O 0.3114(3) 0.1344(3) 0.2079(3) 0.0209(7) Uani 1 1 d .
O3 O 0.3228(4) -0.1070(3) 0.2052(3) 0.0257(7) Uani 1 1 d .
O4 O 0.1377(4) 0.2092(3) 0.3433(3) 0.0233(7) Uani 1 1 d .
O5 O 0.4118(4) 0.1177(3) 0.4320(3) 0.0248(7) Uani 1 1 d .
O6 O 0.3972(3) -0.1123(3) 0.4375(3) 0.0269(8) Uani 1 1 d .
O7 O -0.0334(4) 0.0078(3) 0.3558(3) 0.0203(8) Uani 1 1 d .
O8 O 0.1822(4) 0.0108(3) 0.5216(3) 0.0261(8) Uani 1 1 d .
O9 O 0.0551(4) 0.0193(3) 0.1588(3) 0.0283(8) Uani 1 1 d .
H9A H 0.0072 0.0815 0.1555 0.043 Uiso 1 1 d R
H9B H 0.1022 0.0176 0.1054 0.043 Uiso 1 1 d R
H9C H 0.0000 -0.0387 0.1543 0.043 Uiso 1 1 d R
O10 O 0.1916(8) -0.2485(10) -0.1660(6) 0.138(3) Uiso 1 1 d .
H10A H 0.1242 -0.2457 -0.1324 0.206 Uiso 1 1 calc R
C1 C 0.2002(4) -0.2585(4) 0.2837(3) 0.0154(8) Uani 1 1 d .
C2 C 0.1957(5) 0.2859(4) 0.2922(4) 0.0188(9) Uani 1 1 d .
C3 C 0.4960(4) -0.0661(4) 0.5012(3) 0.0199(10) Uani 1 1 d .
C4 C -0.0630(5) -0.0007(3) 0.4530(4) 0.0185(10) Uani 1 1 d .
C5 C 0.2290(5) -0.1299(5) -0.1967(4) 0.0317(12) Uani 1 1 d .
H5B H 0.1482 -0.0952 -0.2427 0.038 Uiso 1 1 calc R
H5C H 0.2503 -0.0836 -0.1298 0.038 Uiso 1 1 calc R
C6 C 0.3473(7) -0.1259(9) -0.2553(7) 0.078(3) Uani 1 1 d .
H6A H 0.3656 -0.0469 -0.2735 0.116 Uiso 1 1 calc R
H6B H 0.3267 -0.1706 -0.3223 0.116 Uiso 1 1 calc R
H6C H 0.4287 -0.1575 -0.2094 0.116 Uiso 1 1 calc R
OW1 O 0.0924(5) 0.1523(4) -0.0314(4) 0.0550(12) Uani 1 1 d .
HW1A H 0.0259 0.2013 -0.0334 0.083 Uiso 1 1 d R
HW1B H 0.1635 0.1849 -0.0516 0.083 Uiso 1 1 d R
OW2 O 0.3340(11) -0.0076(5) -0.0057(7) 0.088(3) Uani 1 1 d .
HW2A H 0.2720 0.0310 0.0212 0.132 Uiso 1 1 d R
HW2B H 0.3711 -0.0571 0.0417 0.132 Uiso 1 1 d R
OW3 O 0.5847(6) -0.2152(5) 0.0346(4) 0.0719(16) Uani 1 1 d .
HW3A H 0.6413 -0.2620 0.0725 0.108 Uiso 1 1 d R
HW3B H 0.5333 -0.2521 -0.0170 0.108 Uiso 1 1 d R

loop_
_atom_site_aniso_label
_atom_site_aniso_U_11
_atom_site_aniso_U_22
_atom_site_aniso_U_33
_atom_site_aniso_U_23
_atom_site_aniso_U_13
_atom_site_aniso_U_12
Er1 0.01729(16) 0.01039(15) 0.01520(16) 0.00005(6) 0.00507(10) -0.00002(6)
O1 0.0209(15) 0.0139(15) 0.0265(17) -0.0036(12) 0.0112(12) -0.0009(12)
O2 0.0281(16) 0.0117(15) 0.0249(17) -0.0020(13) 0.0104(13) 0.0011(13)
O3 0.0376(18) 0.0158(16) 0.0276(18) -0.0013(14) 0.0169(15) -0.0027(14)
O4 0.0321(17) 0.0124(15) 0.0291(18) 0.0025(13) 0.0165(14) -0.0003(14)
O5 0.0266(16) 0.0191(16) 0.0268(18) 0.0029(13) -0.0012(14) -0.0022(14)
O6 0.0221(15) 0.0186(16) 0.037(2) -0.0058(14) -0.0037(14) -0.0016(13)
O7 0.0223(18) 0.0267(18) 0.0141(17) 0.0040(11) 0.0101(14) 0.0051(12)
O8 0.0212(17) 0.033(2) 0.025(2) 0.0006(13) 0.0056(15) -0.0027(13)
O9 0.032(2) 0.032(2) 0.0210(19) 0.0020(14) 0.0039(15) -0.0030(15)
C1 0.0160(19) 0.016(2) 0.0128(19) -0.0040(15) -0.0017(15) 0.0017(16)
C2 0.024(2) 0.015(2) 0.018(2) -0.0015(17) 0.0040(17) 0.0027(17)
C3 0.018(2) 0.020(2) 0.023(3) -0.0011(16) 0.0072(19) -0.0020(16)
C4 0.022(2) 0.0132(19) 0.021(3) 0.0014(15) 0.006(2) 0.0033(15)
C5 0.025(2) 0.047(3) 0.025(2) 0.011(2) 0.0068(18) 0.013(2)
C6 0.051(4) 0.123(8) 0.061(5) 0.032(5) 0.015(4) 0.023(5)
OW1 0.076(3) 0.030(2) 0.062(3) -0.007(2) 0.019(2) -0.006(2)
OW2 0.142(9) 0.074(5) 0.049(4) -0.013(3) 0.023(5) -0.023(4)
OW3 0.106(4) 0.058(3) 0.057(3) -0.004(3) 0.028(3) -0.008(3)

loop_
_atom_type_symbol
_atom_type_description
_atom_type_scat_dispersion_real
_atom_type_scat_dispersion_imag
_atom_type_scat_source
C C 0.0033 0.0016 'International Tables Vol C Tables 4.2.6.8 and 6.1.1.4'
H H 0.0000 0.0000 'International Tables Vol C Tables 4.2.6.8 and 6.1.1.4'
O O 0.0106 0.0060 'International Tables Vol C Tables 4.2.6.8 and 6.1.1.4'
Er Er -0.2586 4.9576 'International Tables Vol C Tables 4.2.6.8 and 6.1.1.4'

loop_
_geom_angle_atom_site_label_1
_geom_angle_atom_site_label_2
_geom_angle_atom_site_label_3
_geom_angle
_geom_angle_site_symmetry_1
_geom_angle_site_symmetry_3
O1 Er1 O8 85.51(11) . .
O1 Er1 O2 135.35(11) . .
O8 Er1 O2 138.64(11) . .
O1 Er1 O4 142.91(13) . .
O8 Er1 O4 82.14(11) . .
O2 Er1 O4 67.86(11) . .
O1 Er1 O5 135.55(11) . .
O8 Er1 O5 74.29(13) . .
O2 Er1 O5 70.43(12) . .
O4 Er1 O5 73.58(12) . .
O1 Er1 O9 82.11(12) . .
O8 Er1 O9 133.53(14) . .
O2 Er1 O9 70.82(12) . .
O4 Er1 O9 81.48(12) . .
O5 Er1 O9 139.52(12) . .
O1 Er1 O3 67.86(11) . .
O8 Er1 O3 139.26(12) . .
O2 Er1 O3 70.98(12) . .
O4 Er1 O3 137.22(12) . .
O5 Er1 O3 103.19(12) . .
O9 Er1 O3 74.50(13) . .
O1 Er1 O7 70.68(10) . .
O8 Er1 O7 66.95(14) . .
O2 Er1 O7 124.69(11) . .
O4 Er1 O7 72.29(11) . .
O5 Er1 O7 130.85(13) . .
O9 Er1 O7 66.66(14) . .
O3 Er1 O7 125.86(12) . .
O1 Er1 O6 70.00(11) . .
O8 Er1 O6 71.75(13) . .
O2 Er1 O6 111.29(12) . .
O4 Er1 O6 136.43(12) . .
O5 Er1 O6 66.19(12) . .
O9 Er1 O6 141.28(12) . .
O3 Er1 O6 70.41(12) . .
O7 Er1 O6 124.02(12) . .
C1 O1 Er1 119.3(3) . .
C1 O2 Er1 119.3(3) 2 .
C2 O3 Er1 117.7(3) 2_545 .
C2 O4 Er1 118.3(3) . .
C3 O5 Er1 120.2(3) 3_656 .
C3 O6 Er1 119.1(3) . .
C4 O7 Er1 118.3(3) . .
C4 O8 Er1 120.9(4) 3_556 .
Er1 O9 H9A 109.7 . .
Er1 O9 H9B 109.3 . .
H9A O9 H9B 109.5 . .
Er1 O9 H9C 109.4 . .
H9A O9 H9C 109.5 . .
H9B O9 H9C 109.5 . .
C5 O10 H10A 109.5 . .
O2 C1 O1 126.7(4) 2_545 .
O2 C1 C2 116.8(4) 2_545 2_545
O1 C1 C2 116.5(4) . 2_545
O3 C2 O4 127.3(4) 2 .
O3 C2 C1 116.7(4) 2 2
O4 C2 C1 116.0(4) . 2
O6 C3 O5 126.4(5) . 3_656
O6 C3 C3 116.7(4) . 3_656
O5 C3 C3 116.9(4) 3_656 3_656
O8 C4 O7 126.5(5) 3_556 .
O8 C4 C4 117.9(6) 3_556 3_556
O7 C4 C4 115.7(6) . 3_556
C6 C5 O10 113.5(7) . .
C6 C5 H5B 108.9 . .
O10 C5 H5B 108.9 . .
C6 C5 H5C 108.9 . .
O10 C5 H5C 108.9 . .
H5B C5 H5C 107.7 . .
C5 C6 H6A 109.5 . .
C5 C6 H6B 109.5 . .
H6A C6 H6B 109.5 . .
C5 C6 H6C 109.5 . .
H6A C6 H6C 109.5 . .
H6B C6 H6C 109.5 . .
HW1A OW1 HW1B 109.5 . .
HW2A OW2 HW2B 109.5 . .
HW3A OW3 HW3B 109.5 . .

loop_
_geom_bond_atom_site_label_1
_geom_bond_atom_site_label_2
_geom_bond_distance
_geom_bond_site_symmetry_2
Er1 O1 2.365(3) .
Er1 O8 2.372(4) .
Er1 O2 2.374(3) .
Er1 O4 2.406(3) .
Er1 O5 2.411(3) .
Er1 O9 2.421(4) .
Er1 O3 2.424(3) .
Er1 O7 2.448(4) .
Er1 O6 2.455(3) .
O1 C1 1.250(5) .
O2 C1 1.245(5) 2
O3 C2 1.249(6) 2_545
O4 C2 1.261(6) .
O5 C3 1.256(5) 3_656
O6 C3 1.247(5) .
O7 C4 1.266(7) .
O8 C4 1.238(7) 3_556
O9 H9A 0.8501 .
O9 H9B 0.8500 .
O9 H9C 0.8500 .
O10 C5 1.478(12) .
O10 H10A 0.8200 .
C1 O2 1.245(5) 2_545
C1 C2 1.554(7) 2_545
C2 O3 1.249(6) 2
C2 C1 1.554(7) 2
C3 O5 1.256(5) 3_656
C3 C3 1.528(9) 3_656
C4 O8 1.238(7) 3_556
C4 C4 1.533(10) 3_556
C5 C6 1.435(8) .
C5 H5B 0.9700 .
C5 H5C 0.9700 .
C6 H6A 0.9600 .
C6 H6B 0.9600 .
C6 H6C 0.9600 .
OW1 HW1A 0.8501 .
OW1 HW1B 0.8500 .
OW2 HW2A 0.8499 .
OW2 HW2B 0.8500 .
OW3 HW3A 0.8501 .
OW3 HW3B 0.8501 .
